data_9009860
loop_
_publ_author_name
'Baur, W. H.'
'Rao, B. R.'

_publ_section_title
;
 The crystal structure of metavauxite
;
_journal_name_full 'Die Naturwissenschaften'
_journal_page_first 561
_journal_page_last 561
_journal_volume 54
_journal_year 1967
_chemical_formula_sum 'Al2 Fe H18 O18 P2'
_chemical_name_mineral Metavauxite
_space_group_IT_number 14
_symmetry_space_group_name_Hall '-P 2ybc'
_symmetry_space_group_name_H-M 'P 1 21/c 1'
_cell_angle_alpha 90
_cell_angle_beta 97.9
_cell_angle_gamma 90
_cell_formula_units_Z 2
_cell_length_a 10.22
_cell_length_b 9.56
_cell_length_c 6.94
_cell_volume 671.625
_database_code_amcsd 0012432
_exptl_crystal_density_diffrn 2.363
_cod_original_formula_sum 'Fe Al2 P2 O18 H18'
_cod_database_code 9009860

loop_
_space_group_symop_operation_xyz
x,y,z
x,1/2-y,1/2+z
-x,1/2+y,1/2-z
-x,-y,-z

loop_
_atom_site_label
_atom_site_fract_x
_atom_site_fract_y
_atom_site_fract_z
_atom_site_U_iso_or_equiv
_atom_site_type_symbol
_atom_site_attached_hydrogens
Fe 0.00000 0.00000 0.00000 0.01520 Fe 0
Al 0.51100 0.25400 0.12900 0.00887 Al 0
P 0.32800 0.53800 0.07400 0.01140 P 0
O1 0.39300 0.40000 0.02700 0.00887 O 0
O2 0.38800 0.59800 0.27000 0.01267 O 0
O3 0.33800 0.64200 0.91000 0.01140 O 0
O4 0.18000 0.50700 0.07800 0.01140 O 0
O-H5 0.50700 0.32300 0.37900 0.01013 O 1
Wat6 0.35700 0.13800 0.15000 0.01393 O 2
Wat7 0.03200 0.10200 0.28600 0.01773 O 2
Wat8 0.12300 0.35500 0.37900 0.01520 O 2
Wat9 0.83000 0.36500 0.42800 0.02153 O 2

loop_
_cod_changelog_entry_id
_cod_changelog_entry_author
_cod_changelog_entry_date
_cod_changelog_entry_text
1
;cod-tools version 3.8.0
Id: cif_guess_AMCSD_atom_types 9574 2023-05-10 09:00:05Z saulius
;
2023-05-10T18:52:14+03:00
;Derived atom types and hydrogen counts
from atom names that follow the AMCSD naming convention
(Wat == water, O-H == hydroxyl).
;

loop_
_cod_related_entry_id
_cod_related_entry_database
_cod_related_entry_code
1 AMCSD 0012432
